data_4318983
loop_
_publ_author_name
'F. Cariati'
'U. Caruso'
'R. Centore'
'W. Marcolli'
'A. De Maria'
'B. Panunzi'
'A. Roviello'
'A. Tuzi'

_publ_section_title
;
 Synthesis, Structure, and Second-Order Nonlinear Optical Properties of
 Copper(II) and Palladium(II) Acentric Complexes with
 N-Salicylidene-N'-aroylhydrazine Tridentate Ligands
;
_journal_name_full 'Inorganic Chemistry'
_journal_page_first 6597
_journal_page_last 6603
_journal_paper_doi 10.1021/ic020127k
_journal_volume 41
_journal_year 2002
_chemical_formula_sum 'C36 H34 Cu N6 O4'
_chemical_formula_weight 678.23
_space_group_IT_number 2
_symmetry_cell_setting triclinic
_symmetry_space_group_name_Hall '-P 1'
_symmetry_space_group_name_H-M 'P -1'
_atom_sites_solution_hydrogens geom
_atom_sites_solution_primary direct
_atom_sites_solution_secondary difmap
_audit_creation_method SHELXL-97
_cell_angle_alpha 83.77(2)
_cell_angle_beta 77.98(2)
_cell_angle_gamma 70.663(10)
_cell_formula_units_Z 4
_cell_length_a 12.219(2)
_cell_length_b 13.8305(10)
_cell_length_c 20.948(6)
_cell_measurement_reflns_used 23
_cell_measurement_temperature 293(2)
_cell_measurement_theta_max 15.72
_cell_measurement_theta_min 11.92
_cell_volume 3264.2(11)
_computing_cell_refinement 'CAD4 Express (Enraf Nonius, 1994)'
_computing_data_collection 'CAD4 Express (Enraf Nonius, 1994)'
_computing_data_reduction 'XCAD4 (Harms & Wocadlo, 1995)'
_computing_molecular_graphics 'ORTEP-3 (Farrugia, 1999)'
_computing_structure_refinement 'SHELXL-97 (Sheldrick, 1997)'
_computing_structure_solution 'SHELXS-97 (Sheldrick, 1990)'
_diffrn_detector 'scintillation LiI'
_diffrn_detector_dtime 1.195
_diffrn_measured_fraction_theta_full 1.000
_diffrn_measured_fraction_theta_max 1.000
_diffrn_measurement_device '\k-geometry diffractometer'
_diffrn_measurement_device_type 'Enraf Nonius CAD4'
_diffrn_measurement_method 'non-profiled omega scans'
_diffrn_orient_matrix_type
;
    x-axis points to radiation source
    the matrix is specified in reciprocal space
;
_diffrn_orient_matrix_UB_11 0.031032
_diffrn_orient_matrix_UB_12 -0.076315
_diffrn_orient_matrix_UB_13 -0.002674
_diffrn_orient_matrix_UB_21 0.072243
_diffrn_orient_matrix_UB_22 -0.001097
_diffrn_orient_matrix_UB_23 0.015784
_diffrn_orient_matrix_UB_31 -0.040027
_diffrn_orient_matrix_UB_32 -0.007524
_diffrn_orient_matrix_UB_33 0.046137
_diffrn_radiation_monochromator graphite
_diffrn_radiation_probe x-ray
_diffrn_radiation_type Mok\a
_diffrn_radiation_wavelength 0.71069
_diffrn_reflns_av_R_equivalents 0.0441
_diffrn_reflns_av_sigmaI/netI 0.1671
_diffrn_reflns_limit_h_max 16
_diffrn_reflns_limit_h_min -15
_diffrn_reflns_limit_k_max 18
_diffrn_reflns_limit_k_min -18
_diffrn_reflns_limit_l_max 27
_diffrn_reflns_limit_l_min 0
_diffrn_reflns_number 16125
_diffrn_reflns_theta_full 27.98
_diffrn_reflns_theta_max 27.98
_diffrn_reflns_theta_min 1.56
_diffrn_source 'Enraf Nonius FR590'
_diffrn_standards_decay_% 4
_diffrn_standards_interval_time 120
_diffrn_standards_number 2
_exptl_absorpt_coefficient_mu 0.718
_exptl_absorpt_correction_T_max 0.9995
_exptl_absorpt_correction_T_min 0.9505
_exptl_absorpt_correction_type psi-scan
_exptl_absorpt_process_details
;
North A.C.T., Phillips D.C. & Mathews F.S. (1968) Acta. Cryst.
A24, 351 as implemented in WinGX program (Farrugia, J. Appl. Cryst.
32, 837-838, 1999).
Number of psi-scan sets used was   2
Theta correction was applied.
Averaged transmission function was used.
No Fourier smoothing was applied.
;
_exptl_crystal_colour black
_exptl_crystal_density_diffrn 1.380
_exptl_crystal_density_method 'not measured'
_exptl_crystal_description prism
_exptl_crystal_F_000 1412
_exptl_crystal_size_max 0.6
_exptl_crystal_size_mid 0.2
_exptl_crystal_size_min 0.1
_refine_diff_density_max 0.858
_refine_diff_density_min -0.766
_refine_diff_density_rms 0.064
_refine_ls_extinction_method none
_refine_ls_goodness_of_fit_ref 0.977
_refine_ls_hydrogen_treatment constr
_refine_ls_matrix_type full
_refine_ls_number_parameters 847
_refine_ls_number_reflns 15702
_refine_ls_number_restraints 0
_refine_ls_restrained_S_all 0.977
_refine_ls_R_factor_all 0.2394
_refine_ls_R_factor_gt 0.0682
_refine_ls_shift/su_max 0.082
_refine_ls_shift/su_mean 0.003
_refine_ls_structure_factor_coef Fsqd
_refine_ls_weighting_details 'w=1/[\s^2^(Fo^2^)+(0.0694P)^2^+0.0000P] where P=(Fo^2^+2Fc^2^)/3'
_refine_ls_weighting_scheme sigma
_refine_ls_wR_factor_gt 0.1406
_refine_ls_wR_factor_ref 0.1879
_reflns_number_gt 5806
_reflns_number_total 15702
_reflns_threshold_expression >2sigma(I)
_cod_data_source_file ic020127k_3.cif
_cod_data_source_block Cu2*
_cod_database_code 4318983
_exptl_absorpt_correction_t_ave 0.9748
_exptl_absorpt_rmerge_before 0.0113
_exptl_absorpt_rmerge_after 0.0113
_exptl_absorpt_theta_corr_max 1.0000
_exptl_absorpt_theta_corr_min 0.9993
_diffrn_standards_decay_corr_max 1.066
_diffrn_standards_decay_corr_min 0.978

loop_
_symmetry_equiv_pos_as_xyz
'x, y, z'
'-x, -y, -z'

loop_
_atom_site_label
_atom_site_type_symbol
_atom_site_fract_x
_atom_site_fract_y
_atom_site_fract_z
_atom_site_U_iso_or_equiv
_atom_site_adp_type
_atom_site_occupancy
_atom_site_calc_flag
_atom_site_refinement_flags
_atom_site_disorder_assembly
_atom_site_disorder_group
Cu1 Cu 0.55832(5) 0.25787(5) 0.86519(3) 0.04917(19) Uani 1 d . . .
Cu2 Cu 0.89737(6) 0.79149(6) 0.61870(3) 0.0738(3) Uani 1 d . . .
N1A N 0.3472(5) 0.0766(5) 0.6589(2) 0.1000(19) Uani 1 d . . .
N2A N 0.3977(3) 0.2854(3) 0.90982(18) 0.0467(10) Uani 1 d . . .
N3A N 0.3689(3) 0.3287(3) 0.97054(17) 0.0481(10) Uani 1 d . . .
N4A N 0.5044(5) 0.6393(4) 1.5067(2) 0.0680(13) Uani 1 d . . .
N5A N 0.7174(3) 0.2657(3) 0.82080(18) 0.0511(10) Uani 1 d . . .
N6A N 0.6275(4) 0.0856(3) 0.9026(2) 0.0581(11) Uani 1 d . . .
O1A O 0.5270(3) 0.2194(3) 0.78716(14) 0.0583(9) Uani 1 d . . .
O2A O 0.5667(3) 0.3138(3) 0.94552(15) 0.0530(9) Uani 1 d . . .
O3A O 0.4133(4) 0.6607(3) 1.54670(19) 0.0889(13) Uani 1 d . . .
O4A O 0.5968(4) 0.6422(4) 1.51813(19) 0.0967(15) Uani 1 d . . .
C1A C 0.2241(8) -0.0266(7) 0.6695(4) 0.147(4) Uani 1 d . . .
H1A1 H 0.1532 -0.0326 0.6597 0.147 Uiso 1 calc R . .
H1A2 H 0.2184 -0.0287 0.7160 0.147 Uiso 1 calc R . .
H1A3 H 0.2905 -0.0825 0.6512 0.147 Uiso 1 calc R . .
C2A C 0.2387(7) 0.0667(6) 0.6424(3) 0.117(3) Uani 1 d . . .
H2A1 H 0.1706 0.1233 0.6597 0.117 Uiso 1 calc R . .
H2A2 H 0.2455 0.0688 0.5953 0.117 Uiso 1 calc R . .
C3A C 0.4663(8) 0.1204(7) 0.5615(4) 0.146(3) Uani 1 d . . .
H3A1 H 0.5375 0.0970 0.5298 0.146 Uiso 1 calc R . .
H3A2 H 0.4673 0.1784 0.5825 0.146 Uiso 1 calc R . .
H3A3 H 0.3994 0.1400 0.5402 0.146 Uiso 1 calc R . .
C4A C 0.4584(7) 0.0391(6) 0.6097(3) 0.100(2) Uani 1 d . . .
H4A1 H 0.5262 0.0185 0.6312 0.100 Uiso 1 calc R . .
H4A2 H 0.4580 -0.0199 0.5888 0.100 Uiso 1 calc R . .
C5A C 0.3433(5) 0.1211(5) 0.7145(3) 0.0697(16) Uani 1 d . . .
C6A C 0.2427(5) 0.1398(5) 0.7642(3) 0.0809(19) Uani 1 d . . .
H6A H 0.1782 0.1219 0.7590 0.081 Uiso 1 calc R . .
C7A C 0.2390(4) 0.1836(4) 0.8196(3) 0.0683(16) Uani 1 d . . .
H7A H 0.1707 0.1955 0.8513 0.068 Uiso 1 calc R . .
C8A C 0.3316(4) 0.2121(4) 0.8318(2) 0.0501(12) Uani 1 d . . .
C9A C 0.4345(5) 0.1954(4) 0.7824(2) 0.0505(13) Uani 1 d . . .
C10A C 0.4362(5) 0.1496(4) 0.7253(2) 0.0625(15) Uani 1 d . . .
H10A H 0.5035 0.1379 0.6929 0.063 Uiso 1 calc R . .
C11A C 0.3185(4) 0.2580(4) 0.8915(2) 0.0502(12) Uani 1 d . . .
H11A H 0.2464 0.2692 0.9199 0.050 Uiso 1 calc R . .
C12A C 0.4654(5) 0.3391(3) 0.9836(2) 0.0452(12) Uani 1 d . . .
C13A C 0.4560(4) 0.3812(3) 1.0472(2) 0.0443(11) Uani 1 d . . .
C14A C 0.3551(5) 0.3969(4) 1.0945(2) 0.0628(15) Uani 1 d . . .
H14A H 0.2903 0.3830 1.0858 0.063 Uiso 1 calc R . .
C15A C 0.3489(5) 0.4331(4) 1.1545(2) 0.0668(16) Uani 1 d . . .
H15A H 0.2802 0.4428 1.1856 0.067 Uiso 1 calc R . .
C16A C 0.4431(4) 0.4551(4) 1.1693(2) 0.0527(13) Uani 1 d . . .
C17A C 0.5422(5) 0.4407(4) 1.1212(2) 0.0575(14) Uani 1 d . . .
H17A H 0.6063 0.4562 1.1294 0.058 Uiso 1 calc R . .
C18A C 0.5495(4) 0.4041(4) 1.0616(2) 0.0528(13) Uani 1 d . . .
H18A H 0.6183 0.3947 1.0306 0.053 Uiso 1 calc R . .
C19A C 0.4334(5) 0.4920(4) 1.2342(2) 0.0584(14) Uani 1 d . . .
H19A H 0.3645 0.4951 1.2640 0.058 Uiso 1 calc R . .
C20A C 0.5117(5) 0.5206(4) 1.2539(2) 0.0591(14) Uani 1 d . . .
H20A H 0.5791 0.5202 1.2235 0.059 Uiso 1 calc R . .
C21A C 0.5042(5) 0.5535(4) 1.3196(2) 0.0550(13) Uani 1 d . . .
C22A C 0.4052(5) 0.5685(4) 1.3683(2) 0.0602(14) Uani 1 d . . .
H22A H 0.3377 0.5600 1.3592 0.060 Uiso 1 calc R . .
C23A C 0.4036(5) 0.5957(4) 1.4300(2) 0.0611(14) Uani 1 d . . .
H23A H 0.3369 0.6040 1.4624 0.061 Uiso 1 calc R . .
C24A C 0.5025(5) 0.6102(4) 1.4423(2) 0.0560(14) Uani 1 d . . .
C25A C 0.6014(5) 0.5955(5) 1.3967(3) 0.0805(19) Uani 1 d . . .
H25A H 0.6688 0.6032 1.4065 0.080 Uiso 1 calc R . .
C26A C 0.6009(5) 0.5686(5) 1.3350(3) 0.0790(18) Uani 1 d . . .
H26A H 0.6683 0.5606 1.3030 0.079 Uiso 1 calc R . .
C27A C 0.7625(5) 0.2406(5) 0.7596(3) 0.0759(18) Uani 1 d . . .
H27A H 0.7187 0.2182 0.7365 0.076 Uiso 1 calc R . .
C28A C 0.8715(5) 0.2460(6) 0.7284(3) 0.090(2) Uani 1 d . . .
H28A H 0.9001 0.2285 0.6851 0.090 Uiso 1 calc R . .
C29A C 0.9360(5) 0.2771(4) 0.7621(3) 0.0716(16) Uani 1 d . . .
H29A H 1.0103 0.2804 0.7424 0.072 Uiso 1 calc R . .
C30A C 0.8912(5) 0.3032(5) 0.8245(3) 0.0764(18) Uani 1 d . . .
H30A H 0.9343 0.3250 0.8483 0.076 Uiso 1 calc R . .
C31A C 0.7821(5) 0.2974(4) 0.8525(3) 0.0644(15) Uani 1 d . . .
H31A H 0.7517 0.3163 0.8954 0.064 Uiso 1 calc R . .
C32A C 0.6374(5) 0.0622(4) 0.9648(3) 0.0700(16) Uani 1 d . . .
H32A H 0.6296 0.1148 0.9912 0.070 Uiso 1 calc R . .
C33A C 0.6584(5) -0.0346(5) 0.9919(3) 0.0751(17) Uani 1 d . . .
H33A H 0.6637 -0.0467 1.0359 0.075 Uiso 1 calc R . .
C34A C 0.6716(5) -0.1137(4) 0.9547(3) 0.0685(16) Uani 1 d . . .
H34A H 0.6855 -0.1804 0.9722 0.068 Uiso 1 calc R . .
C35A C 0.6635(6) -0.0908(5) 0.8905(3) 0.0827(19) Uani 1 d . . .
H35A H 0.6734 -0.1427 0.8629 0.083 Uiso 1 calc R . .
C36A C 0.6412(5) 0.0073(5) 0.8671(3) 0.0699(16) Uani 1 d . . .
H36A H 0.6351 0.0208 0.8233 0.070 Uiso 1 calc R . .
N1B N 1.0941(4) 0.8522(4) 0.8757(2) 0.0730(14) Uani 1 d . . .
N2B N 1.0578(3) 0.7040(3) 0.59853(18) 0.0468(10) Uani 1 d . . .
N3B N 1.0872(3) 0.6501(3) 0.54112(18) 0.0476(10) Uani 1 d . . .
N4B N 0.9568(5) 0.3489(4) -0.0018(2) 0.0756(15) Uani 1 d . . .
N5B N 0.7250(3) 0.7949(3) 0.65927(19) 0.0541(11) Uani 1 d . . .
N6B N 0.8482(4) 0.9539(4) 0.5782(2) 0.0673(13) Uani 1 d . . .
O1B O 0.9181(3) 0.8328(3) 0.69809(18) 0.0848(13) Uani 1 d . . .
O2B O 0.8923(3) 0.7387(3) 0.53721(17) 0.0719(11) Uani 1 d . . .
O3B O 1.0388(4) 0.2748(4) -0.0226(2) 0.0986(15) Uani 1 d . . .
O4B O 0.8726(5) 0.3889(4) -0.0281(2) 0.131(2) Uani 1 d . . .
C1B C 1.2803(6) 0.8793(6) 0.8836(3) 0.110(2) Uani 1 d . . .
H1B1 H 1.3442 0.8554 0.9074 0.110 Uiso 1 calc R . .
H1B2 H 1.2422 0.9515 0.8890 0.110 Uiso 1 calc R . .
H1B3 H 1.3104 0.8669 0.8381 0.110 Uiso 1 calc R . .
C2B C 1.1938(5) 0.8236(5) 0.9089(3) 0.0799(18) Uani 1 d . . .
H2B1 H 1.2342 0.7506 0.9051 0.080 Uiso 1 calc R . .
H2B2 H 1.1646 0.8362 0.9550 0.080 Uiso 1 calc R . .
C3B C 0.9742(7) 1.0323(6) 0.8869(4) 0.126(3) Uani 1 d . . .
H3B1 H 0.9009 1.0769 0.9091 0.126 Uiso 1 calc R . .
H3B2 H 0.9765 1.0412 0.8406 0.126 Uiso 1 calc R . .
H3B3 H 1.0386 1.0489 0.8973 0.126 Uiso 1 calc R . .
C4B C 0.9841(5) 0.9275(5) 0.9072(3) 0.086(2) Uani 1 d . . .
H4B1 H 0.9174 0.9122 0.8976 0.086 Uiso 1 calc R . .
H4B2 H 0.9798 0.9198 0.9542 0.086 Uiso 1 calc R . .
C5B C 1.1037(5) 0.8160(4) 0.8157(2) 0.0564(13) Uani 1 d . . .
C6B C 1.2093(4) 0.7440(4) 0.7862(2) 0.0575(14) Uani 1 d . . .
H6B H 1.2744 0.7226 0.8068 0.058 Uiso 1 calc R . .
C7B C 1.2165(4) 0.7055(4) 0.7274(2) 0.0575(14) Uani 1 d . . .
H7B H 1.2875 0.6587 0.7089 0.058 Uiso 1 calc R . .
C8B C 1.1210(4) 0.7336(4) 0.6934(2) 0.0473(12) Uani 1 d . . .
C9B C 1.0145(5) 0.8044(4) 0.7225(2) 0.0595(14) Uani 1 d . . .
C10B C 1.0092(4) 0.8454(4) 0.7821(2) 0.0634(15) Uani 1 d . . .
H10B H 0.9396 0.8944 0.8001 0.063 Uiso 1 calc R . .
C11B C 1.1379(4) 0.6867(4) 0.6331(2) 0.0470(12) Uani 1 d . . .
H11B H 1.2118 0.6406 0.6180 0.047 Uiso 1 calc R . .
C12B C 0.9940(4) 0.6745(4) 0.5145(2) 0.0462(12) Uani 1 d . . .
C13B C 1.0023(4) 0.6240(4) 0.4540(2) 0.0459(12) Uani 1 d . . .
C14B C 1.1005(4) 0.5426(4) 0.4294(2) 0.0541(13) Uani 1 d . . .
H14B H 1.1647 0.5194 0.4507 0.054 Uiso 1 calc R . .
C15B C 1.1032(5) 0.4964(4) 0.3738(2) 0.0558(13) Uani 1 d . . .
H15B H 1.1701 0.4428 0.3581 0.056 Uiso 1 calc R . .
C16B C 1.0108(4) 0.5267(4) 0.3411(2) 0.0492(12) Uani 1 d . . .
C17B C 0.9117(5) 0.6069(4) 0.3660(2) 0.0586(14) Uani 1 d . . .
H17B H 0.8473 0.6290 0.3449 0.059 Uiso 1 calc R . .
C18B C 0.9081(4) 0.6537(4) 0.4215(2) 0.0575(14) Uani 1 d . . .
H18B H 0.8407 0.7066 0.4374 0.057 Uiso 1 calc R . .
C19B C 1.0179(5) 0.4764(4) 0.2812(2) 0.0564(14) Uani 1 d . . .
H19B H 1.0786 0.4149 0.2726 0.056 Uiso 1 calc R . .
C20B C 0.9463(5) 0.5102(4) 0.2385(2) 0.0576(14) Uani 1 d . . .
H20B H 0.8840 0.5702 0.2486 0.058 Uiso 1 calc R . .
C21B C 0.9535(4) 0.4644(4) 0.1771(2) 0.0500(13) Uani 1 d . . .
C22B C 1.0432(4) 0.3791(4) 0.1528(2) 0.0639(15) Uani 1 d . . .
H22B H 1.1036 0.3461 0.1759 0.064 Uiso 1 calc R . .
C23B C 1.0434(5) 0.3426(5) 0.0940(3) 0.0695(16) Uani 1 d . . .
H23B H 1.1043 0.2852 0.0773 0.070 Uiso 1 calc R . .
C24B C 0.9549(5) 0.3903(4) 0.0604(2) 0.0573(14) Uani 1 d . . .
C25B C 0.8643(5) 0.4735(4) 0.0835(3) 0.0697(16) Uani 1 d . . .
H25B H 0.8034 0.5050 0.0605 0.070 Uiso 1 calc R . .
C26B C 0.8647(5) 0.5102(4) 0.1419(3) 0.0704(16) Uani 1 d . . .
H26B H 0.8033 0.5675 0.1581 0.070 Uiso 1 calc R . .
C27B C 0.8548(7) 0.9765(6) 0.5164(4) 0.105(2) Uani 1 d . . .
H27B H 0.8766 0.9228 0.4884 0.105 Uiso 1 calc R . .
C28B C 0.8318(7) 1.0747(6) 0.4891(4) 0.110(2) Uani 1 d . . .
H28B H 0.8375 1.0854 0.4441 0.110 Uiso 1 calc R . .
C29B C 0.8020(6) 1.1531(5) 0.5264(4) 0.093(2) Uani 1 d . . .
H29B H 0.7907 1.2195 0.5085 0.093 Uiso 1 calc R . .
C30B C 0.7886(9) 1.1339(6) 0.5910(4) 0.142(4) Uani 1 d . . .
H30B H 0.7619 1.1872 0.6196 0.142 Uiso 1 calc R . .
C31B C 0.8155(7) 1.0323(6) 0.6144(3) 0.117(3) Uani 1 d . . .
H31B H 0.8095 1.0198 0.6593 0.117 Uiso 1 calc R . .
C32B C 0.6728(5) 0.8334(5) 0.7178(3) 0.0788(19) Uani 1 d . . .
H32B H 0.7138 0.8611 0.7395 0.079 Uiso 1 calc R . .
C33B C 0.5626(6) 0.8338(6) 0.7468(3) 0.104(3) Uani 1 d . . .
H33B H 0.5292 0.8622 0.7874 0.104 Uiso 1 calc R . .
C34B C 0.5003(6) 0.7925(6) 0.7167(3) 0.095(2) Uani 1 d . . .
H34B H 0.4251 0.7912 0.7363 0.095 Uiso 1 calc R . .
C35B C 0.5531(5) 0.7529(5) 0.6563(3) 0.0739(17) Uani 1 d . . .
H35B H 0.5146 0.7234 0.6341 0.074 Uiso 1 calc R . .
C36B C 0.6621(5) 0.7575(4) 0.6299(3) 0.0624(15) Uani 1 d . . .
H36B H 0.6953 0.7329 0.5884 0.062 Uiso 1 calc R . .

loop_
_atom_site_aniso_label
_atom_site_aniso_U_11
_atom_site_aniso_U_22
_atom_site_aniso_U_33
_atom_site_aniso_U_23
_atom_site_aniso_U_13
_atom_site_aniso_U_12
Cu1 0.0496(4) 0.0632(4) 0.0377(3) -0.0092(3) -0.0043(3) -0.0221(3)
Cu2 0.0577(5) 0.0960(6) 0.0589(4) -0.0397(4) -0.0204(4) 0.0043(4)
N1A 0.091(4) 0.165(6) 0.069(3) -0.051(4) -0.008(3) -0.063(4)
N2A 0.048(2) 0.050(3) 0.043(2) -0.0103(19) -0.0137(19) -0.010(2)
N3A 0.054(3) 0.050(3) 0.040(2) -0.0107(19) -0.0055(19) -0.015(2)
N4A 0.081(4) 0.081(4) 0.051(3) -0.012(3) -0.019(3) -0.031(3)
N5A 0.052(3) 0.062(3) 0.042(2) -0.006(2) -0.005(2) -0.023(2)
N6A 0.070(3) 0.059(3) 0.046(3) 0.000(2) -0.015(2) -0.021(2)
O1A 0.059(2) 0.090(3) 0.0379(19) -0.0071(18) -0.0065(16) -0.039(2)
O2A 0.048(2) 0.073(2) 0.0431(19) -0.0164(17) 0.0005(16) -0.0270(18)
O3A 0.086(3) 0.128(4) 0.053(2) -0.033(2) 0.003(2) -0.035(3)
O4A 0.103(3) 0.142(4) 0.069(3) -0.036(3) -0.016(3) -0.061(3)
C1A 0.220(11) 0.153(9) 0.098(6) -0.023(6) -0.014(6) -0.102(8)
C2A 0.173(8) 0.130(7) 0.073(5) -0.029(5) -0.015(5) -0.079(6)
C3A 0.216(10) 0.149(8) 0.103(6) -0.007(6) -0.038(7) -0.095(8)
C4A 0.151(7) 0.109(6) 0.064(4) -0.019(4) -0.024(5) -0.067(5)
C5A 0.070(4) 0.096(5) 0.051(3) -0.021(3) -0.016(3) -0.029(3)
C6A 0.059(4) 0.114(5) 0.086(4) -0.043(4) -0.016(3) -0.036(4)
C7A 0.047(3) 0.100(5) 0.063(4) -0.025(3) -0.006(3) -0.024(3)
C8A 0.048(3) 0.059(3) 0.043(3) 0.000(2) -0.012(2) -0.015(3)
C9A 0.061(3) 0.056(3) 0.042(3) -0.002(2) -0.022(3) -0.020(3)
C10A 0.061(4) 0.089(4) 0.043(3) -0.016(3) -0.006(3) -0.030(3)
C11A 0.041(3) 0.064(3) 0.042(3) -0.007(2) -0.003(2) -0.013(3)
C12A 0.058(3) 0.039(3) 0.039(3) 0.002(2) -0.007(2) -0.018(3)
C13A 0.049(3) 0.047(3) 0.035(3) -0.004(2) -0.008(2) -0.012(2)
C14A 0.062(3) 0.083(4) 0.053(3) -0.020(3) -0.007(3) -0.031(3)
C15A 0.064(4) 0.094(4) 0.049(3) -0.026(3) 0.007(3) -0.038(3)
C16A 0.054(3) 0.057(3) 0.045(3) -0.009(2) -0.008(3) -0.013(3)
C17A 0.059(3) 0.067(4) 0.055(3) -0.005(3) -0.018(3) -0.027(3)
C18A 0.054(3) 0.056(3) 0.047(3) -0.007(2) -0.008(2) -0.015(3)
C19A 0.069(4) 0.060(3) 0.047(3) -0.013(3) -0.006(3) -0.020(3)
C20A 0.071(4) 0.069(4) 0.038(3) -0.011(3) 0.001(3) -0.029(3)
C21A 0.062(3) 0.057(3) 0.044(3) -0.008(3) -0.007(3) -0.016(3)
C22A 0.061(4) 0.068(4) 0.056(3) -0.019(3) -0.017(3) -0.018(3)
C23A 0.060(3) 0.070(4) 0.053(3) -0.017(3) -0.008(3) -0.017(3)
C24A 0.069(4) 0.058(4) 0.041(3) -0.011(3) -0.008(3) -0.020(3)
C25A 0.069(4) 0.129(6) 0.060(4) -0.031(4) -0.007(3) -0.048(4)
C26A 0.083(4) 0.108(5) 0.054(4) -0.030(3) 0.007(3) -0.045(4)
C27A 0.071(4) 0.124(5) 0.043(3) -0.014(3) -0.001(3) -0.047(4)
C28A 0.074(4) 0.152(7) 0.048(4) -0.018(4) 0.015(3) -0.051(4)
C29A 0.057(4) 0.085(4) 0.074(4) 0.000(3) 0.002(3) -0.034(3)
C30A 0.061(4) 0.104(5) 0.077(4) -0.031(4) 0.000(3) -0.043(4)
C31A 0.058(4) 0.084(4) 0.055(3) -0.018(3) 0.000(3) -0.030(3)
C32A 0.097(5) 0.059(4) 0.050(3) -0.008(3) -0.017(3) -0.017(3)
C33A 0.105(5) 0.067(4) 0.049(3) 0.003(3) -0.015(3) -0.022(4)
C34A 0.069(4) 0.058(4) 0.074(4) 0.007(3) -0.009(3) -0.019(3)
C35A 0.111(5) 0.059(4) 0.078(5) -0.019(4) -0.030(4) -0.013(4)
C36A 0.096(5) 0.064(4) 0.045(3) -0.011(3) -0.023(3) -0.010(3)
N1B 0.062(3) 0.106(4) 0.054(3) -0.030(3) -0.018(2) -0.018(3)
N2B 0.045(2) 0.056(3) 0.042(2) -0.0088(19) -0.0056(19) -0.018(2)
N3B 0.051(3) 0.052(3) 0.040(2) -0.0130(19) -0.0016(19) -0.017(2)
N4B 0.078(4) 0.104(4) 0.052(3) -0.027(3) -0.010(3) -0.031(3)
N5B 0.051(3) 0.062(3) 0.047(2) -0.011(2) -0.010(2) -0.011(2)
N6B 0.083(3) 0.072(3) 0.049(3) -0.024(3) -0.011(2) -0.021(3)
O1B 0.056(2) 0.120(3) 0.066(2) -0.052(2) -0.023(2) 0.010(2)
O2B 0.059(2) 0.087(3) 0.061(2) -0.037(2) -0.0186(19) 0.004(2)
O3B 0.092(3) 0.130(4) 0.071(3) -0.056(3) 0.003(2) -0.027(3)
O4B 0.122(4) 0.177(5) 0.088(3) -0.061(3) -0.051(3) -0.001(4)
C1B 0.106(6) 0.150(7) 0.095(5) -0.037(5) -0.036(4) -0.050(5)
C2B 0.075(4) 0.113(5) 0.056(4) -0.023(3) -0.019(3) -0.026(4)
C3B 0.128(7) 0.109(7) 0.141(8) -0.008(6) -0.041(6) -0.029(5)
C4B 0.083(5) 0.114(6) 0.068(4) -0.025(4) -0.019(4) -0.030(4)
C5B 0.057(3) 0.071(4) 0.049(3) -0.010(3) -0.007(3) -0.030(3)
C6B 0.054(3) 0.072(4) 0.054(3) -0.012(3) -0.022(3) -0.020(3)
C7B 0.046(3) 0.061(3) 0.061(3) -0.008(3) -0.008(3) -0.009(3)
C8B 0.050(3) 0.052(3) 0.041(3) -0.007(2) -0.004(2) -0.018(3)
C9B 0.051(3) 0.079(4) 0.047(3) -0.015(3) -0.015(3) -0.011(3)
C10B 0.048(3) 0.084(4) 0.055(3) -0.028(3) -0.009(3) -0.009(3)
C11B 0.040(3) 0.049(3) 0.048(3) -0.006(2) 0.000(2) -0.012(2)
C12B 0.050(3) 0.046(3) 0.040(3) -0.007(2) -0.003(2) -0.015(3)
C13B 0.059(3) 0.047(3) 0.034(3) 0.000(2) -0.002(2) -0.024(3)
C14B 0.059(3) 0.056(3) 0.047(3) -0.007(3) -0.010(2) -0.017(3)
C15B 0.064(3) 0.054(3) 0.044(3) -0.013(3) -0.005(3) -0.012(3)
C16B 0.062(3) 0.057(3) 0.031(3) -0.006(2) 0.003(2) -0.026(3)
C17B 0.056(3) 0.081(4) 0.041(3) -0.008(3) -0.011(3) -0.023(3)
C18B 0.052(3) 0.072(4) 0.041(3) -0.014(3) 0.002(2) -0.013(3)
C19B 0.065(4) 0.058(3) 0.049(3) -0.010(3) 0.000(3) -0.027(3)
C20B 0.066(4) 0.066(4) 0.044(3) -0.010(3) -0.002(3) -0.027(3)
C21B 0.059(3) 0.057(3) 0.038(3) -0.007(2) -0.003(2) -0.027(3)
C22B 0.052(3) 0.086(4) 0.055(3) -0.023(3) -0.012(3) -0.014(3)
C23B 0.054(3) 0.082(4) 0.067(4) -0.033(3) -0.006(3) -0.007(3)
C24B 0.061(3) 0.073(4) 0.044(3) -0.020(3) -0.002(3) -0.028(3)
C25B 0.074(4) 0.076(4) 0.061(4) -0.009(3) -0.028(3) -0.014(3)
C26B 0.078(4) 0.065(4) 0.055(3) -0.021(3) -0.018(3) 0.003(3)
C27B 0.170(8) 0.074(5) 0.077(5) -0.019(4) -0.050(5) -0.024(5)
C28B 0.167(8) 0.096(6) 0.073(5) 0.007(5) -0.041(5) -0.043(5)
C29B 0.130(6) 0.080(5) 0.074(5) -0.009(4) -0.005(4) -0.048(4)
C30B 0.246(11) 0.079(6) 0.100(7) -0.016(5) -0.052(7) -0.036(6)
C31B 0.201(9) 0.088(6) 0.063(5) 0.000(4) -0.027(5) -0.047(6)
C32B 0.070(4) 0.124(6) 0.051(3) -0.031(4) -0.003(3) -0.040(4)
C33B 0.086(5) 0.195(8) 0.051(4) -0.039(4) 0.013(3) -0.076(5)
C34B 0.082(5) 0.154(7) 0.066(4) -0.026(4) 0.006(4) -0.064(5)
C35B 0.060(4) 0.094(5) 0.078(4) -0.023(4) -0.011(3) -0.033(3)
C36B 0.069(4) 0.065(4) 0.060(3) -0.020(3) -0.018(3) -0.021(3)

loop_
_atom_type_symbol
_atom_type_description
_atom_type_scat_dispersion_real
_atom_type_scat_dispersion_imag
_atom_type_scat_source
C C 0.0033 0.0016 'International Tables Vol C Tables 4.2.6.8 and 6.1.1.4'
H H 0.0000 0.0000 'International Tables Vol C Tables 4.2.6.8 and 6.1.1.4'
N N 0.0061 0.0033 'International Tables Vol C Tables 4.2.6.8 and 6.1.1.4'
O O 0.0106 0.0060 'International Tables Vol C Tables 4.2.6.8 and 6.1.1.4'
Cu Cu 0.3201 1.2651 'International Tables Vol C Tables 4.2.6.8 and 6.1.1.4'

loop_
_geom_angle_atom_site_label_1
_geom_angle_atom_site_label_2
_geom_angle_atom_site_label_3
_geom_angle
_geom_angle_site_symmetry_1
_geom_angle_site_symmetry_3
_geom_angle_publ_flag
O1A Cu1 N2A 93.26(15) . . no
O1A Cu1 O2A 171.17(14) . . no
N2A Cu1 O2A 79.97(14) . . no
O1A Cu1 N5A 92.86(15) . . no
N2A Cu1 N5A 166.04(16) . . no
O2A Cu1 N5A 92.56(14) . . no
O1A Cu1 N6A 91.96(15) . . no
N2A Cu1 N6A 96.90(15) . . no
O2A Cu1 N6A 94.47(14) . . no
N5A Cu1 N6A 95.42(16) . . no
O1B Cu2 N2B 93.41(15) . . no
O1B Cu2 O2B 174.06(15) . . no
N2B Cu2 O2B 80.74(15) . . no
O1B Cu2 N5B 91.61(16) . . no
N2B Cu2 N5B 144.25(17) . . no
O2B Cu2 N5B 92.61(16) . . no
O1B Cu2 N6B 91.40(17) . . no
N2B Cu2 N6B 119.59(17) . . no
O2B Cu2 N6B 92.34(16) . . no
N5B Cu2 N6B 95.61(17) . . no
C5A N1A C2A 121.2(5) . . no
C5A N1A C4A 122.4(5) . . no
C2A N1A C4A 116.3(5) . . no
C11A N2A N3A 117.5(4) . . no
C11A N2A Cu1 125.5(3) . . no
N3A N2A Cu1 116.7(3) . . no
C12A N3A N2A 107.9(4) . . no
O3A N4A O4A 122.6(5) . . no
O3A N4A C24A 118.7(5) . . no
O4A N4A C24A 118.7(5) . . no
C27A N5A C31A 117.1(4) . . no
C27A N5A Cu1 122.3(4) . . no
C31A N5A Cu1 120.6(3) . . no
C36A N6A C32A 115.6(5) . . no
C36A N6A Cu1 123.0(4) . . no
C32A N6A Cu1 120.6(4) . . no
C9A O1A Cu1 126.0(3) . . no
C12A O2A Cu1 110.8(3) . . no
C2A C1A H1A1 109.5 . . no
C2A C1A H1A2 109.5 . . no
H1A1 C1A H1A2 109.5 . . no
C2A C1A H1A3 109.5 . . no
H1A1 C1A H1A3 109.5 . . no
H1A2 C1A H1A3 109.5 . . no
C1A C2A N1A 109.2(8) . . no
C1A C2A H2A1 109.8 . . no
N1A C2A H2A1 109.8 . . no
C1A C2A H2A2 109.8 . . no
N1A C2A H2A2 109.8 . . no
H2A1 C2A H2A2 108.3 . . no
C4A C3A H3A1 109.5 . . no
C4A C3A H3A2 109.5 . . no
H3A1 C3A H3A2 109.5 . . no
C4A C3A H3A3 109.5 . . no
H3A1 C3A H3A3 109.5 . . no
H3A2 C3A H3A3 109.5 . . no
C3A C4A N1A 109.0(7) . . no
C3A C4A H4A1 109.9 . . no
N1A C4A H4A1 109.9 . . no
C3A C4A H4A2 109.9 . . no
N1A C4A H4A2 109.9 . . no
H4A1 C4A H4A2 108.3 . . no
N1A C5A C10A 122.6(5) . . no
N1A C5A C6A 120.4(5) . . no
C10A C5A C6A 117.0(5) . . no
C7A C6A C5A 120.5(5) . . no
C7A C6A H6A 119.8 . . no
C5A C6A H6A 119.8 . . no
C6A C7A C8A 123.6(5) . . no
C6A C7A H7A 118.2 . . no
C8A C7A H7A 118.2 . . no
C7A C8A C11A 119.2(5) . . no
C7A C8A C9A 117.6(4) . . no
C11A C8A C9A 123.3(4) . . no
O1A C9A C10A 118.4(5) . . no
O1A C9A C8A 123.9(4) . . no
C10A C9A C8A 117.7(5) . . no
C5A C10A C9A 123.6(5) . . no
C5A C10A H10A 118.2 . . no
C9A C10A H10A 118.2 . . no
N2A C11A C8A 125.7(5) . . no
N2A C11A H11A 117.2 . . no
C8A C11A H11A 117.2 . . no
O2A C12A N3A 124.7(4) . . no
O2A C12A C13A 118.1(4) . . no
N3A C12A C13A 117.2(4) . . no
C18A C13A C14A 117.8(4) . . no
C18A C13A C12A 120.6(4) . . no
C14A C13A C12A 121.5(4) . . no
C13A C14A C15A 120.9(5) . . no
C13A C14A H14A 119.5 . . no
C15A C14A H14A 119.5 . . no
C14A C15A C16A 121.3(5) . . no
C14A C15A H15A 119.4 . . no
C16A C15A H15A 119.4 . . no
C17A C16A C15A 117.0(4) . . no
C17A C16A C19A 123.6(5) . . no
C15A C16A C19A 119.4(5) . . no
C18A C17A C16A 122.2(5) . . no
C18A C17A H17A 118.9 . . no
C16A C17A H17A 118.9 . . no
C17A C18A C13A 120.8(5) . . no
C17A C18A H18A 119.6 . . no
C13A C18A H18A 119.6 . . no
C20A C19A C16A 126.5(5) . . no
C20A C19A H19A 116.8 . . no
C16A C19A H19A 116.8 . . no
C19A C20A C21A 126.6(5) . . no
C19A C20A H20A 116.7 . . no
C21A C20A H20A 116.7 . . no
C26A C21A C22A 116.8(5) . . no
C26A C21A C20A 119.2(5) . . no
C22A C21A C20A 124.0(5) . . no
C23A C22A C21A 122.0(5) . . no
C23A C22A H22A 119.0 . . no
C21A C22A H22A 119.0 . . no
C24A C23A C22A 118.4(5) . . no
C24A C23A H23A 120.8 . . no
C22A C23A H23A 120.8 . . no
C25A C24A C23A 121.8(5) . . no
C25A C24A N4A 118.0(5) . . no
C23A C24A N4A 120.1(5) . . no
C24A C25A C26A 118.8(5) . . no
C24A C25A H25A 120.6 . . no
C26A C25A H25A 120.6 . . no
C21A C26A C25A 122.1(5) . . no
C21A C26A H26A 119.0 . . no
C25A C26A H26A 119.0 . . no
N5A C27A C28A 122.9(5) . . no
N5A C27A H27A 118.6 . . no
C28A C27A H27A 118.6 . . no
C29A C28A C27A 118.7(5) . . no
C29A C28A H28A 120.6 . . no
C27A C28A H28A 120.6 . . no
C30A C29A C28A 119.2(5) . . no
C30A C29A H29A 120.4 . . no
C28A C29A H29A 120.4 . . no
C29A C30A C31A 119.4(5) . . no
C29A C30A H30A 120.3 . . no
C31A C30A H30A 120.3 . . no
N5A C31A C30A 122.7(5) . . no
N5A C31A H31A 118.6 . . no
C30A C31A H31A 118.6 . . no
N6A C32A C33A 123.5(5) . . no
N6A C32A H32A 118.2 . . no
C33A C32A H32A 118.2 . . no
C34A C33A C32A 119.9(6) . . no
C34A C33A H33A 120.0 . . no
C32A C33A H33A 120.0 . . no
C33A C34A C35A 117.1(6) . . no
C33A C34A H34A 121.4 . . no
C35A C34A H34A 121.4 . . no
C36A C35A C34A 119.7(6) . . no
C36A C35A H35A 120.1 . . no
C34A C35A H35A 120.1 . . no
N6A C36A C35A 124.2(5) . . no
N6A C36A H36A 117.9 . . no
C35A C36A H36A 117.9 . . no
C5B N1B C2B 121.5(5) . . no
C5B N1B C4B 121.5(4) . . no
C2B N1B C4B 116.9(4) . . no
C11B N2B N3B 117.4(4) . . no
C11B N2B Cu2 127.0(3) . . no
N3B N2B Cu2 115.5(3) . . no
C12B N3B N2B 108.3(4) . . no
O4B N4B O3B 123.5(5) . . no
O4B N4B C24B 117.1(5) . . no
O3B N4B C24B 119.3(5) . . no
C36B N5B C32B 116.2(5) . . no
C36B N5B Cu2 122.8(4) . . no
C32B N5B Cu2 120.9(4) . . no
C27B N6B C31B 114.6(6) . . no
C27B N6B Cu2 122.4(4) . . no
C31B N6B Cu2 123.0(4) . . no
C9B O1B Cu2 127.4(3) . . no
C12B O2B Cu2 110.2(3) . . no
C2B C1B H1B1 109.5 . . no
C2B C1B H1B2 109.5 . . no
H1B1 C1B H1B2 109.5 . . no
C2B C1B H1B3 109.5 . . no
H1B1 C1B H1B3 109.5 . . no
H1B2 C1B H1B3 109.5 . . no
N1B C2B C1B 114.3(5) . . no
N1B C2B H2B1 108.7 . . no
C1B C2B H2B1 108.7 . . no
N1B C2B H2B2 108.7 . . no
C1B C2B H2B2 108.7 . . no
H2B1 C2B H2B2 107.6 . . no
C4B C3B H3B1 109.5 . . no
C4B C3B H3B2 109.5 . . no
H3B1 C3B H3B2 109.5 . . no
C4B C3B H3B3 109.5 . . no
H3B1 C3B H3B3 109.5 . . no
H3B2 C3B H3B3 109.5 . . no
C3B C4B N1B 114.0(6) . . no
C3B C4B H4B1 108.8 . . no
N1B C4B H4B1 108.8 . . no
C3B C4B H4B2 108.8 . . no
N1B C4B H4B2 108.8 . . no
H4B1 C4B H4B2 107.7 . . no
N1B C5B C10B 122.0(5) . . no
N1B C5B C6B 120.8(5) . . no
C10B C5B C6B 117.1(4) . . no
C7B C6B C5B 120.3(5) . . no
C7B C6B H6B 119.9 . . no
C5B C6B H6B 119.9 . . no
C6B C7B C8B 123.2(5) . . no
C6B C7B H7B 118.4 . . no
C8B C7B H7B 118.4 . . no
C9B C8B C7B 117.2(4) . . no
C9B C8B C11B 124.5(4) . . no
C7B C8B C11B 118.2(4) . . no
O1B C9B C10B 117.4(5) . . no
O1B C9B C8B 123.5(4) . . no
C10B C9B C8B 119.0(5) . . no
C5B C10B C9B 123.1(5) . . no
C5B C10B H10B 118.4 . . no
C9B C10B H10B 118.4 . . no
N2B C11B C8B 124.2(4) . . no
N2B C11B H11B 117.9 . . no
C8B C11B H11B 117.9 . . no
O2B C12B N3B 125.2(4) . . no
O2B C12B C13B 116.4(4) . . no
N3B C12B C13B 118.3(4) . . no
C18B C13B C14B 117.3(4) . . no
C18B C13B C12B 120.0(4) . . no
C14B C13B C12B 122.6(4) . . no
C15B C14B C13B 120.6(5) . . no
C15B C14B H14B 119.7 . . no
C13B C14B H14B 119.7 . . no
C16B C15B C14B 122.1(5) . . no
C16B C15B H15B 119.0 . . no
C14B C15B H15B 119.0 . . no
C15B C16B C17B 117.6(4) . . no
C15B C16B C19B 120.4(5) . . no
C17B C16B C19B 121.9(5) . . no
C18B C17B C16B 120.8(5) . . no
C18B C17B H17B 119.6 . . no
C16B C17B H17B 119.6 . . no
C17B C18B C13B 121.6(5) . . no
C17B C18B H18B 119.2 . . no
C13B C18B H18B 119.2 . . no
C20B C19B C16B 126.2(5) . . no
C20B C19B H19B 116.9 . . no
C16B C19B H19B 116.9 . . no
C19B C20B C21B 127.7(5) . . no
C19B C20B H20B 116.1 . . no
C21B C20B H20B 116.1 . . no
C22B C21B C26B 118.3(4) . . no
C22B C21B C20B 124.1(5) . . no
C26B C21B C20B 117.6(5) . . no
C21B C22B C23B 119.9(5) . . no
C21B C22B H22B 120.1 . . no
C23B C22B H22B 120.1 . . no
C24B C23B C22B 120.1(5) . . no
C24B C23B H23B 120.0 . . no
C22B C23B H23B 120.0 . . no
C25B C24B C23B 121.6(5) . . no
C25B C24B N4B 119.6(5) . . no
C23B C24B N4B 118.9(5) . . no
C24B C25B C26B 118.2(5) . . no
C24B C25B H25B 120.9 . . no
C26B C25B H25B 120.9 . . no
C25B C26B C21B 121.9(5) . . no
C25B C26B H26B 119.1 . . no
C21B C26B H26B 119.0 . . no
N6B C27B C28B 124.4(6) . . no
N6B C27B H27B 117.8 . . no
C28B C27B H27B 117.8 . . no
C29B C28B C27B 120.2(7) . . no
C29B C28B H28B 119.9 . . no
C27B C28B H28B 119.9 . . no
C28B C29B C30B 117.4(7) . . no
C28B C29B H29B 121.3 . . no
C30B C29B H29B 121.3 . . no
C29B C30B C31B 118.5(7) . . no
C29B C30B H30B 120.8 . . no
C31B C30B H30B 120.8 . . no
N6B C31B C30B 124.7(7) . . no
N6B C31B H31B 117.6 . . no
C30B C31B H31B 117.6 . . no
N5B C32B C33B 122.8(5) . . no
N5B C32B H32B 118.6 . . no
C33B C32B H32B 118.6 . . no
C32B C33B C34B 120.3(6) . . no
C32B C33B H33B 119.9 . . no
C34B C33B H33B 119.9 . . no
C33B C34B C35B 117.4(6) . . no
C33B C34B H34B 121.3 . . no
C35B C34B H34B 121.3 . . no
C36B C35B C34B 118.8(5) . . no
C36B C35B H35B 120.6 . . no
C34B C35B H35B 120.6 . . no
N5B C36B C35B 124.5(5) . . no
N5B C36B H36B 117.8 . . no
C35B C36B H36B 117.8 . . no

loop_
_geom_bond_atom_site_label_1
_geom_bond_atom_site_label_2
_geom_bond_distance
_geom_bond_site_symmetry_2
_geom_bond_publ_flag
Cu1 O1A 1.920(3) . no
Cu1 N2A 1.921(4) . no
Cu1 O2A 1.962(3) . no
Cu1 N5A 2.005(4) . no
Cu1 N6A 2.354(4) . no
Cu2 O1B 1.907(3) . no
Cu2 N2B 1.918(4) . no
Cu2 O2B 1.948(3) . no
Cu2 N5B 2.088(4) . no
Cu2 N6B 2.243(5) . no
N1A C5A 1.361(6) . no
N1A C2A 1.490(8) . no
N1A C4A 1.498(8) . no
N2A C11A 1.287(5) . no
N2A N3A 1.393(5) . no
N3A C12A 1.320(6) . no
N4A O3A 1.215(5) . no
N4A O4A 1.216(5) . no
N4A C24A 1.457(6) . no
N5A C27A 1.321(6) . no
N5A C31A 1.328(6) . no
N6A C36A 1.326(6) . no
N6A C32A 1.329(6) . no
O1A C9A 1.304(5) . no
O2A C12A 1.286(5) . no
C1A C2A 1.404(9) . no
C1A H1A1 0.9600 . no
C1A H1A2 0.9600 . no
C1A H1A3 0.9600 . no
C2A H2A1 0.9700 . no
C2A H2A2 0.9700 . no
C3A C4A 1.441(9) . no
C3A H3A1 0.9600 . no
C3A H3A2 0.9600 . no
C3A H3A3 0.9600 . no
C4A H4A1 0.9700 . no
C4A H4A2 0.9700 . no
C5A C10A 1.385(7) . no
C5A C6A 1.406(7) . no
C6A C7A 1.352(7) . no
C6A H6A 0.9300 . no
C7A C8A 1.392(6) . no
C7A H7A 0.9300 . no
C8A C11A 1.420(6) . no
C8A C9A 1.423(6) . no
C9A C10A 1.406(6) . no
C10A H10A 0.9300 . no
C11A H11A 0.9300 . no
C12A C13A 1.479(6) . no
C13A C18A 1.379(6) . no
C13A C14A 1.382(6) . no
C14A C15A 1.382(6) . no
C14A H14A 0.9300 . no
C15A C16A 1.384(7) . no
C15A H15A 0.9300 . no
C16A C17A 1.377(6) . no
C16A C19A 1.471(6) . no
C17A C18A 1.372(6) . no
C17A H17A 0.9300 . no
C18A H18A 0.9300 . no
C19A C20A 1.301(6) . no
C19A H19A 0.9300 . no
C20A C21A 1.470(6) . no
C20A H20A 0.9300 . no
C21A C26A 1.372(7) . no
C21A C22A 1.384(7) . no
C22A C23A 1.378(6) . no
C22A H22A 0.9300 . no
C23A C24A 1.367(7) . no
C23A H23A 0.9300 . no
C24A C25A 1.345(7) . no
C25A C26A 1.385(7) . no
C25A H25A 0.9300 . no
C26A H26A 0.9300 . no
C27A C28A 1.378(7) . no
C27A H27A 0.9300 . no
C28A C29A 1.351(7) . no
C28A H28A 0.9300 . no
C29A C30A 1.347(7) . no
C29A H29A 0.9300 . no
C30A C31A 1.366(7) . no
C30A H30A 0.9300 . no
C31A H31A 0.9300 . no
C32A C33A 1.360(7) . no
C32A H32A 0.9300 . no
C33A C34A 1.358(7) . no
C33A H33A 0.9300 . no
C34A C35A 1.365(7) . no
C34A H34A 0.9300 . no
C35A C36A 1.350(8) . no
C35A H35A 0.9300 . no
C36A H36A 0.9300 . no
N1B C5B 1.372(6) . no
N1B C2B 1.449(6) . no
N1B C4B 1.476(7) . no
N2B C11B 1.283(5) . no
N2B N3B 1.403(5) . no
N3B C12B 1.301(6) . no
N4B O4B 1.209(6) . no
N4B O3B 1.216(6) . no
N4B C24B 1.473(6) . no
N5B C36B 1.328(6) . no
N5B C32B 1.336(6) . no
N6B C27B 1.290(7) . no
N6B C31B 1.294(7) . no
O1B C9B 1.306(5) . no
O2B C12B 1.294(5) . no
C1B C2B 1.487(8) . no
C1B H1B1 0.9600 . no
C1B H1B2 0.9600 . no
C1B H1B3 0.9600 . no
C2B H2B1 0.9700 . no
C2B H2B2 0.9700 . no
C3B C4B 1.439(8) . no
C3B H3B1 0.9600 . no
C3B H3B2 0.9600 . no
C3B H3B3 0.9600 . no
C4B H4B1 0.9700 . no
C4B H4B2 0.9700 . no
C5B C10B 1.399(6) . no
C5B C6B 1.410(7) . no
C6B C7B 1.370(6) . no
C6B H6B 0.9300 . no
C7B C8B 1.416(6) . no
C7B H7B 0.9300 . no
C8B C9B 1.407(6) . no
C8B C11B 1.427(6) . no
C9B C10B 1.407(6) . no
C10B H10B 0.9300 . no
C11B H11B 0.9300 . no
C12B C13B 1.481(6) . no
C13B C18B 1.383(6) . no
C13B C14B 1.395(6) . no
C14B C15B 1.377(6) . no
C14B H14B 0.9300 . no
C15B C16B 1.367(6) . no
C15B H15B 0.9300 . no
C16B C17B 1.393(7) . no
C16B C19B 1.472(6) . no
C17B C18B 1.376(6) . no
C17B H17B 0.9300 . no
C18B H18B 0.9300 . no
C19B C20B 1.323(6) . no
C19B H19B 0.9300 . no
C20B C21B 1.469(6) . no
C20B H20B 0.9300 . no
C21B C22B 1.377(7) . no
C21B C26B 1.378(7) . no
C22B C23B 1.380(6) . no
C22B H22B 0.9300 . no
C23B C24B 1.357(7) . no
C23B H23B 0.9300 . no
C24B C25B 1.356(7) . no
C25B C26B 1.376(7) . no
C25B H25B 0.9300 . no
C26B H26B 0.9300 . no
C27B C28B 1.377(9) . no
C27B H27B 0.9300 . no
C28B C29B 1.313(8) . no
C28B H28B 0.9300 . no
C29B C30B 1.336(9) . no
C29B H29B 0.9300 . no
C30B C31B 1.391(9) . no
C30B H30B 0.9300 . no
C31B H31B 0.9300 . no
C32B C33B 1.356(7) . no
C32B H32B 0.9300 . no
C33B C34B 1.367(8) . no
C33B H33B 0.9300 . no
C34B C35B 1.376(7) . no
C34B H34B 0.9300 . no
C35B C36B 1.351(7) . no
C35B H35B 0.9300 . no
C36B H36B 0.9300 . no

loop_
_geom_torsion_atom_site_label_1
_geom_torsion_atom_site_label_2
_geom_torsion_atom_site_label_3
_geom_torsion_atom_site_label_4
_geom_torsion
_geom_torsion_site_symmetry_1
_geom_torsion_site_symmetry_2
_geom_torsion_site_symmetry_3
_geom_torsion_site_symmetry_4
_geom_torsion_publ_flag
O1A Cu1 N2A C11A 14.1(4) . . . . no
O2A Cu1 N2A C11A -171.7(4) . . . . no
N5A Cu1 N2A C11A 129.9(6) . . . . no
N6A Cu1 N2A C11A -78.3(4) . . . . no
O1A Cu1 N2A N3A -173.3(3) . . . . no
O2A Cu1 N2A N3A 0.9(3) . . . . no
N5A Cu1 N2A N3A -57.5(8) . . . . no
N6A Cu1 N2A N3A 94.3(3) . . . . no
C11A N2A N3A C12A 172.1(4) . . . . no
Cu1 N2A N3A C12A -1.1(4) . . . . no
O1A Cu1 N5A C27A -4.0(4) . . . . no
N2A Cu1 N5A C27A -119.9(7) . . . . no
O2A Cu1 N5A C27A -177.0(4) . . . . no
N6A Cu1 N5A C27A 88.2(4) . . . . no
O1A Cu1 N5A C31A 175.7(4) . . . . no
N2A Cu1 N5A C31A 59.8(8) . . . . no
O2A Cu1 N5A C31A 2.7(4) . . . . no
N6A Cu1 N5A C31A -92.0(4) . . . . no
O1A Cu1 N6A C36A 6.0(4) . . . . no
N2A Cu1 N6A C36A 99.5(4) . . . . no
O2A Cu1 N6A C36A 179.9(4) . . . . no
N5A Cu1 N6A C36A -87.1(4) . . . . no
O1A Cu1 N6A C32A -163.4(4) . . . . no
N2A Cu1 N6A C32A -69.9(4) . . . . no
O2A Cu1 N6A C32A 10.5(4) . . . . no
N5A Cu1 N6A C32A 103.5(4) . . . . no
N2A Cu1 O1A C9A -16.6(4) . . . . no
O2A Cu1 O1A C9A -56.3(11) . . . . no
N5A Cu1 O1A C9A 176.0(4) . . . . no
N6A Cu1 O1A C9A 80.4(4) . . . . no
O1A Cu1 O2A C12A 39.8(11) . . . . no
N2A Cu1 O2A C12A -0.5(3) . . . . no
N5A Cu1 O2A C12A 167.6(3) . . . . no
N6A Cu1 O2A C12A -96.8(3) . . . . no
C5A N1A C2A C1A -89.6(8) . . . . no
C4A N1A C2A C1A 93.0(8) . . . . no
C5A N1A C4A C3A -91.3(8) . . . . no
C2A N1A C4A C3A 86.1(8) . . . . no
C2A N1A C5A C10A -167.0(6) . . . . no
C4A N1A C5A C10A 10.2(10) . . . . no
C2A N1A C5A C6A 13.2(10) . . . . no
C4A N1A C5A C6A -169.6(6) . . . . no
N1A C5A C6A C7A 179.7(6) . . . . no
C10A C5A C6A C7A -0.1(9) . . . . no
C5A C6A C7A C8A -0.6(10) . . . . no
C6A C7A C8A C11A 179.8(5) . . . . no
C6A C7A C8A C9A 1.2(9) . . . . no
Cu1 O1A C9A C10A -167.5(4) . . . . no
Cu1 O1A C9A C8A 12.0(7) . . . . no
C7A C8A C9A O1A 179.3(5) . . . . no
C11A C8A C9A O1A 0.8(8) . . . . no
C7A C8A C9A C10A -1.2(7) . . . . no
C11A C8A C9A C10A -179.7(5) . . . . no
N1A C5A C10A C9A -179.8(6) . . . . no
C6A C5A C10A C9A 0.0(9) . . . . no
O1A C9A C10A C5A -179.8(5) . . . . no
C8A C9A C10A C5A 0.6(8) . . . . no
N3A N2A C11A C8A -179.5(4) . . . . no
Cu1 N2A C11A C8A -7.0(7) . . . . no
C7A C8A C11A N2A 178.1(5) . . . . no
C9A C8A C11A N2A -3.5(8) . . . . no
Cu1 O2A C12A N3A 0.1(6) . . . . no
Cu1 O2A C12A C13A 179.0(3) . . . . no
N2A N3A C12A O2A 0.7(6) . . . . no
N2A N3A C12A C13A -178.2(4) . . . . no
O2A C12A C13A C18A 7.7(7) . . . . no
N3A C12A C13A C18A -173.3(4) . . . . no
O2A C12A C13A C14A -171.0(4) . . . . no
N3A C12A C13A C14A 8.0(7) . . . . no
C18A C13A C14A C15A -0.9(8) . . . . no
C12A C13A C14A C15A 177.8(5) . . . . no
C13A C14A C15A C16A 0.3(9) . . . . no
C14A C15A C16A C17A 0.8(8) . . . . no
C14A C15A C16A C19A -179.1(5) . . . . no
C15A C16A C17A C18A -1.3(8) . . . . no
C19A C16A C17A C18A 178.6(5) . . . . no
C16A C17A C18A C13A 0.7(8) . . . . no
C14A C13A C18A C17A 0.5(7) . . . . no
C12A C13A C18A C17A -178.3(4) . . . . no
C17A C16A C19A C20A 3.8(9) . . . . no
C15A C16A C19A C20A -176.3(6) . . . . no
C16A C19A C20A C21A -177.4(5) . . . . no
C19A C20A C21A C26A 171.7(6) . . . . no
C19A C20A C21A C22A -6.9(9) . . . . no
C26A C21A C22A C23A -1.1(8) . . . . no
C20A C21A C22A C23A 177.5(5) . . . . no
C21A C22A C23A C24A 1.4(8) . . . . no
C22A C23A C24A C25A -2.2(8) . . . . no
C22A C23A C24A N4A 179.8(5) . . . . no
O3A N4A C24A C25A 174.2(5) . . . . no
O4A N4A C24A C25A -5.0(8) . . . . no
O3A N4A C24A C23A -7.6(8) . . . . no
O4A N4A C24A C23A 173.1(5) . . . . no
C23A C24A C25A C26A 2.5(9) . . . . no
N4A C24A C25A C26A -179.4(5) . . . . no
C22A C21A C26A C25A 1.4(9) . . . . no
C20A C21A C26A C25A -177.3(6) . . . . no
C24A C25A C26A C21A -2.1(10) . . . . no
C31A N5A C27A C28A 0.0(9) . . . . no
Cu1 N5A C27A C28A 179.8(5) . . . . no
N5A C27A C28A C29A 0.9(10) . . . . no
C27A C28A C29A C30A -1.0(10) . . . . no
C28A C29A C30A C31A 0.2(10) . . . . no
C27A N5A C31A C30A -0.8(8) . . . . no
Cu1 N5A C31A C30A 179.4(4) . . . . no
C29A C30A C31A N5A 0.7(9) . . . . no
C36A N6A C32A C33A -1.0(9) . . . . no
Cu1 N6A C32A C33A 169.1(5) . . . . no
N6A C32A C33A C34A 0.7(10) . . . . no
C32A C33A C34A C35A 0.4(9) . . . . no
C33A C34A C35A C36A -1.1(9) . . . . no
C32A N6A C36A C35A 0.2(9) . . . . no
Cu1 N6A C36A C35A -169.7(5) . . . . no
C34A C35A C36A N6A 0.9(10) . . . . no
O1B Cu2 N2B C11B 1.5(4) . . . . no
O2B Cu2 N2B C11B -177.5(4) . . . . no
N5B Cu2 N2B C11B -96.0(5) . . . . no
N6B Cu2 N2B C11B 95.0(4) . . . . no
O1B Cu2 N2B N3B 178.2(3) . . . . no
O2B Cu2 N2B N3B -0.8(3) . . . . no
N5B Cu2 N2B N3B 80.7(4) . . . . no
N6B Cu2 N2B N3B -88.2(3) . . . . no
C11B N2B N3B C12B 177.4(4) . . . . no
Cu2 N2B N3B C12B 0.3(5) . . . . no
O1B Cu2 N5B C36B -169.7(4) . . . . no
N2B Cu2 N5B C36B -71.6(5) . . . . no
O2B Cu2 N5B C36B 6.1(4) . . . . no
N6B Cu2 N5B C36B 98.7(4) . . . . no
O1B Cu2 N5B C32B 8.7(4) . . . . no
N2B Cu2 N5B C32B 106.8(5) . . . . no
O2B Cu2 N5B C32B -175.4(4) . . . . no
N6B Cu2 N5B C32B -82.8(4) . . . . no
O1B Cu2 N6B C27B 159.5(5) . . . . no
N2B Cu2 N6B C27B 64.8(6) . . . . no
O2B Cu2 N6B C27B -15.9(6) . . . . no
N5B Cu2 N6B C27B -108.7(5) . . . . no
O1B Cu2 N6B C31B -17.7(6) . . . . no
N2B Cu2 N6B C31B -112.4(6) . . . . no
O2B Cu2 N6B C31B 166.9(6) . . . . no
N5B Cu2 N6B C31B 74.1(6) . . . . no
N2B Cu2 O1B C9B 0.5(5) . . . . no
O2B Cu2 O1B C9B 10(2) . . . . no
N5B Cu2 O1B C9B 145.1(5) . . . . no
N6B Cu2 O1B C9B -119.3(5) . . . . no
O1B Cu2 O2B C12B -8(2) . . . . no
N2B Cu2 O2B C12B 1.1(3) . . . . no
N5B Cu2 O2B C12B -143.6(3) . . . . no
N6B Cu2 O2B C12B 120.7(4) . . . . no
C5B N1B C2B C1B 77.9(7) . . . . no
C4B N1B C2B C1B -98.0(7) . . . . no
C5B N1B C4B C3B -84.8(7) . . . . no
C2B N1B C4B C3B 91.1(7) . . . . no
C2B N1B C5B C10B -178.0(5) . . . . no
C4B N1B C5B C10B -2.3(8) . . . . no
C2B N1B C5B C6B 4.3(8) . . . . no
C4B N1B C5B C6B -180.0(5) . . . . no
N1B C5B C6B C7B 177.5(5) . . . . no
C10B C5B C6B C7B -0.3(8) . . . . no
C5B C6B C7B C8B -0.6(8) . . . . no
C6B C7B C8B C9B -0.1(8) . . . . no
C6B C7B C8B C11B -178.5(5) . . . . no
Cu2 O1B C9B C10B 179.8(4) . . . . no
Cu2 O1B C9B C8B -2.0(8) . . . . no
C7B C8B C9B O1B -176.4(5) . . . . no
C11B C8B C9B O1B 1.9(9) . . . . no
C7B C8B C9B C10B 1.8(7) . . . . no
C11B C8B C9B C10B -180.0(5) . . . . no
N1B C5B C10B C9B -175.8(5) . . . . no
C6B C5B C10B C9B 2.0(8) . . . . no
O1B C9B C10B C5B 175.5(5) . . . . no
C8B C9B C10B C5B -2.8(8) . . . . no
N3B N2B C11B C8B -178.6(4) . . . . no
Cu2 N2B C11B C8B -2.0(7) . . . . no
C9B C8B C11B N2B 0.2(8) . . . . no
C7B C8B C11B N2B 178.5(4) . . . . no
Cu2 O2B C12B N3B -1.4(6) . . . . no
Cu2 O2B C12B C13B 177.1(3) . . . . no
N2B N3B C12B O2B 0.8(7) . . . . no
N2B N3B C12B C13B -177.8(4) . . . . no
O2B C12B C13B C18B 6.4(7) . . . . no
N3B C12B C13B C18B -174.9(4) . . . . no
O2B C12B C13B C14B -170.4(4) . . . . no
N3B C12B C13B C14B 8.2(7) . . . . no
C18B C13B C14B C15B 1.6(7) . . . . no
C12B C13B C14B C15B 178.5(4) . . . . no
C13B C14B C15B C16B -0.8(8) . . . . no
C14B C15B C16B C17B -0.2(7) . . . . no
C14B C15B C16B C19B 179.0(4) . . . . no
C15B C16B C17B C18B 0.2(7) . . . . no
C19B C16B C17B C18B -178.9(5) . . . . no
C16B C17B C18B C13B 0.7(8) . . . . no
C14B C13B C18B C17B -1.6(7) . . . . no
C12B C13B C18B C17B -178.6(4) . . . . no
C15B C16B C19B C20B -166.1(5) . . . . no
C17B C16B C19B C20B 13.1(8) . . . . no
C16B C19B C20B C21B 177.4(5) . . . . no
C19B C20B C21B C22B -3.7(8) . . . . no
C19B C20B C21B C26B 176.4(5) . . . . no
C26B C21B C22B C23B 1.0(8) . . . . no
C20B C21B C22B C23B -178.9(5) . . . . no
C21B C22B C23B C24B -0.5(8) . . . . no
C22B C23B C24B C25B -0.6(9) . . . . no
C22B C23B C24B N4B -179.3(5) . . . . no
O4B N4B C24B C25B -3.6(8) . . . . no
O3B N4B C24B C25B 179.3(6) . . . . no
O4B N4B C24B C23B 175.1(6) . . . . no
O3B N4B C24B C23B -2.0(8) . . . . no
C23B C24B C25B C26B 1.0(9) . . . . no
N4B C24B C25B C26B 179.7(5) . . . . no
C24B C25B C26B C21B -0.5(9) . . . . no
C22B C21B C26B C25B -0.6(8) . . . . no
C20B C21B C26B C25B 179.3(5) . . . . no
C31B N6B C27B C28B 1.2(12) . . . . no
Cu2 N6B C27B C28B -176.3(6) . . . . no
N6B C27B C28B C29B 0.7(13) . . . . no
C27B C28B C29B C30B -3.8(13) . . . . no
C28B C29B C30B C31B 4.8(14) . . . . no
C27B N6B C31B C30B 0.0(12) . . . . no
Cu2 N6B C31B C30B 177.4(7) . . . . no
C29B C30B C31B N6B -3.1(15) . . . . no
C36B N5B C32B C33B 0.9(9) . . . . no
Cu2 N5B C32B C33B -177.6(5) . . . . no
N5B C32B C33B C34B 0.8(12) . . . . no
C32B C33B C34B C35B -1.0(11) . . . . no
C33B C34B C35B C36B -0.6(10) . . . . no
C32B N5B C36B C35B -2.6(8) . . . . no
Cu2 N5B C36B C35B 175.9(4) . . . . no
C34B C35B C36B N5B 2.5(9) . . . . no
